data_4348620
loop_
_publ_author_name
'Preston, Dan'
'Tucker, Robert A. J.'
'Garden, Anna L.'
'Crowley, James D.'

_publ_section_title
;
 Heterometallic [MnPtn(L)2n](x+) Macrocycles from Dichloromethane-Derived
 Bis-2-pyridyl-1,2,3-triazole Ligands.
;
_journal_issue 17
_journal_name_full 'Inorganic chemistry'
_journal_page_first 8928
_journal_page_last 8934
_journal_paper_doi 10.1021/acs.inorgchem.6b01435
_journal_volume 55
_journal_year 2016
_chemical_formula_sum 'C15 H12 N8'
_chemical_formula_weight 304.33
_space_group_crystal_system monoclinic
_space_group_IT_number 15
_space_group_name_Hall '-I 2ya'
_space_group_name_H-M_alt 'I 1 2/a 1'
_atom_sites_solution_hydrogens geom
_audit_creation_method SHELXL-2014
_cell_angle_alpha 90
_cell_angle_beta 108.352(4)
_cell_angle_gamma 90
_cell_formula_units_Z 8
_cell_length_a 28.6281(10)
_cell_length_b 4.21800(10)
_cell_length_c 24.0685(10)
_cell_measurement_reflns_used 5508
_cell_measurement_temperature 100.01(10)
_cell_measurement_theta_max 76.4960
_cell_measurement_theta_min 5.7660
_cell_volume 2758.53(18)
_computing_cell_refinement
;
CrysAlisPro, Agilent Technologies,
Version 1.171.37.33 (release 27-03-2014 CrysAlis171 .NET)
(compiled Mar 27 2014,17:12:48)
;
_computing_data_collection
;
CrysAlisPro, Agilent Technologies,
Version 1.171.37.33 (release 27-03-2014 CrysAlis171 .NET)
(compiled Mar 27 2014,17:12:48)
;
_computing_data_reduction
;
CrysAlisPro, Agilent Technologies,
Version 1.171.37.33 (release 27-03-2014 CrysAlis171 .NET)
(compiled Mar 27 2014,17:12:48)
;
_computing_structure_refinement 'SHELXL-2014 (Sheldrick, 2014)'
_diffrn_ambient_temperature 100.01(10)
_diffrn_detector_area_resol_mean 5.1725
_diffrn_measured_fraction_theta_full 0.996
_diffrn_measured_fraction_theta_max 0.977
_diffrn_measurement_device_type 'SuperNova, Dual, Cu at zero, Atlas'
_diffrn_measurement_method '\w scans'
_diffrn_radiation_type CuK\a
_diffrn_radiation_wavelength 1.54184
_diffrn_reflns_av_R_equivalents 0.0309
_diffrn_reflns_av_unetI/netI 0.0288
_diffrn_reflns_Laue_measured_fraction_full 0.996
_diffrn_reflns_Laue_measured_fraction_max 0.977
_diffrn_reflns_limit_h_max 35
_diffrn_reflns_limit_h_min -35
_diffrn_reflns_limit_k_max 5
_diffrn_reflns_limit_k_min -5
_diffrn_reflns_limit_l_max 27
_diffrn_reflns_limit_l_min -30
_diffrn_reflns_number 7866
_diffrn_reflns_point_group_measured_fraction_full 0.996
_diffrn_reflns_point_group_measured_fraction_max 0.977
_diffrn_reflns_theta_full 67.684
_diffrn_reflns_theta_max 76.556
_diffrn_reflns_theta_min 3.253
_diffrn_source 'sealed X-ray tube'
_exptl_absorpt_coefficient_mu 0.795
_exptl_absorpt_correction_T_max 1.00000
_exptl_absorpt_correction_T_min 0.88374
_exptl_absorpt_correction_type gaussian
_exptl_absorpt_process_details
;
CrysAlisPro, Agilent Technologies,
Version 1.171.37.33 (release 27-03-2014 CrysAlis171 .NET)
(compiled Mar 27 2014,17:12:48)
Empirical absorption correction using spherical harmonics,
 implemented in SCALE3 ABSPACK scaling algorithm.
Empirical absorption correction using spherical harmonics,
 implemented in SCALE3 ABSPACK scaling algorithm.
;
_exptl_crystal_colour colorless
_exptl_crystal_density_diffrn 1.466
_exptl_crystal_density_meas needle
_exptl_crystal_description
;
'Wed Sep 02 14:41:36 2015'
;
_exptl_crystal_F_000 1264
_exptl_crystal_size_max 0.8049
_exptl_crystal_size_mid 0.0953
_exptl_crystal_size_min 0.0530
_refine_diff_density_max 0.435
_refine_diff_density_min -0.352
_refine_diff_density_rms 0.125
_refine_ls_extinction_method none
_refine_ls_goodness_of_fit_ref 1.361
_refine_ls_hydrogen_treatment constr
_refine_ls_matrix_type full
_refine_ls_number_parameters 208
_refine_ls_number_reflns 2839
_refine_ls_number_restraints 0
_refine_ls_restrained_S_all 1.361
_refine_ls_R_factor_all 0.0545
_refine_ls_R_factor_gt 0.0505
_refine_ls_shift/su_max 0.000
_refine_ls_shift/su_mean 0.000
_refine_ls_structure_factor_coef Fsqd
_refine_ls_weighting_details 'w=1/[\s^2^(Fo^2^)+(0.1000P)^2^] where P=(Fo^2^+2Fc^2^)/3'
_refine_ls_weighting_scheme calc
_refine_ls_wR_factor_gt 0.1546
_refine_ls_wR_factor_ref 0.1637
_reflns_Friedel_coverage 0.000
_reflns_number_gt 2636
_reflns_number_total 2839
_reflns_threshold_expression 'I > 2\s(I)'
_cod_data_source_file ic6b01435_si_002.cif
_cod_data_source_block 1a
_cod_depositor_comments
;
The following automatic conversions were performed:

data item '_exptl_absorpt_correction_type' value 'Gaussian' was
changed to 'gaussian' in accordance with the
/home/saulius/struct/COD-crude-data/automatic-downloads/DataCite-retrospective/ACS/depositions/lib/dictionaries/cif_core.dic
dictionary named 'cif_core.dic' version 2.4.2 last updated on
2011-04-26.

Automatic conversion script
Id: cif_fix_values 6909 2019-04-08 15:41:33Z antanas 
;
_cod_original_cell_volume 2758.53(17)
_cod_original_sg_symbol_H-M 'I 2/a'
_cod_database_code 4348620
_shelx_space_group_comment
;
The symmetry employed for this shelxl refinement is uniquely defined
by the following loop, which should always be used as a source of
symmetry information in preference to the above space-group names.
They are only intended as comments.
;
_shelxl_version_number 2014-3

loop_
_space_group_symop_operation_xyz
'x, y, z'
'-x+1/2, y, -z'
'x+1/2, y+1/2, z+1/2'
'-x+1, y+1/2, -z+1/2'
'-x, -y, -z'
'x-1/2, -y, z'
'-x+1/2, -y+1/2, -z+1/2'
'x, -y+1/2, z+1/2'

loop_
_atom_site_label
_atom_site_type_symbol
_atom_site_fract_x
_atom_site_fract_y
_atom_site_fract_z
_atom_site_U_iso_or_equiv
_atom_site_adp_type
_atom_site_occupancy
_atom_site_site_symmetry_order
_atom_site_calc_flag
_atom_site_refinement_flags_posn
_atom_site_refinement_flags_adp
N4 N 0.09409(4) 0.0558(3) 0.21817(4) 0.0189(3) Uani 1 1 d . .
N5 N 0.00976(4) 0.0376(3) 0.15840(4) 0.0181(3) Uani 1 1 d . .
N7 N -0.04963(4) -0.2903(3) 0.14669(4) 0.0208(3) Uani 1 1 d . .
N8 N -0.06318(4) -0.3556(3) -0.00897(5) 0.0226(3) Uani 1 1 d . .
N6 N -0.01840(4) -0.1144(3) 0.18582(4) 0.0208(3) Uani 1 1 d . .
N1 N 0.17464(4) -0.4867(3) 0.36336(5) 0.0224(3) Uani 1 1 d . .
C11 C -0.07345(4) -0.4095(3) 0.04090(5) 0.0192(3) Uani 1 1 d . .
N2 N 0.15845(4) -0.1937(3) 0.21570(5) 0.0235(3) Uani 1 1 d . .
C7 C 0.11140(4) -0.0843(3) 0.27118(5) 0.0184(3) Uani 1 1 d . .
H7 H 0.0979 -0.0763 0.3025 0.022 Uiso 1 1 calc R U
C10 C -0.04199(4) -0.2515(3) 0.09373(5) 0.0186(3) Uani 1 1 d . .
C15 C -0.09259(5) -0.4948(4) -0.05743(6) 0.0250(3) Uani 1 1 d . .
H15 H -0.0858 -0.4593 -0.0931 0.030 Uiso 1 1 calc R U
C5 C 0.18758(4) -0.4306(3) 0.31517(5) 0.0187(3) Uani 1 1 d . .
C9 C -0.00344(4) -0.0429(3) 0.10109(5) 0.0185(3) Uani 1 1 d . .
H9 H 0.0107 0.0283 0.0725 0.022 Uiso 1 1 calc R U
N3 N 0.12261(4) -0.0131(3) 0.18430(5) 0.0243(3) Uani 1 1 d . .
C12 C -0.11256(4) -0.6018(3) 0.04395(5) 0.0214(3) Uani 1 1 d . .
H12 H -0.1186 -0.6351 0.0801 0.026 Uiso 1 1 calc R U
C6 C 0.15295(4) -0.2408(3) 0.26941(5) 0.0187(3) Uani 1 1 d . .
C13 C -0.14209(4) -0.7416(3) -0.00702(6) 0.0231(3) Uani 1 1 d . .
H13 H -0.1688 -0.8735 -0.0063 0.028 Uiso 1 1 calc R U
C2 C 0.24989(5) -0.7832(4) 0.40207(6) 0.0272(3) Uani 1 1 d . .
H2 H 0.2707 -0.9052 0.4333 0.033 Uiso 1 1 calc R U
C8 C 0.04939(4) 0.2381(3) 0.19346(5) 0.0192(3) Uani 1 1 d . .
H8A H 0.0556 0.4104 0.1687 0.023 Uiso 1 1 calc R U
H8B H 0.0395 0.3362 0.2254 0.023 Uiso 1 1 calc R U
C14 C -0.13232(4) -0.6876(3) -0.05897(6) 0.0236(3) Uani 1 1 d . .
H14 H -0.1522 -0.7795 -0.0946 0.028 Uiso 1 1 calc R U
C4 C 0.23124(5) -0.5433(3) 0.30782(6) 0.0229(3) Uani 1 1 d . .
H4 H 0.2391 -0.4980 0.2731 0.027 Uiso 1 1 calc R U
C1 C 0.20575(5) -0.6615(4) 0.40535(6) 0.0261(3) Uani 1 1 d . .
H1 H 0.1971 -0.7052 0.4396 0.031 Uiso 1 1 calc R U
C3 C 0.26279(4) -0.7223(3) 0.35223(6) 0.0256(3) Uani 1 1 d . .
H3 H 0.2927 -0.8019 0.3486 0.031 Uiso 1 1 calc R U

loop_
_atom_site_aniso_label
_atom_site_aniso_U_11
_atom_site_aniso_U_22
_atom_site_aniso_U_33
_atom_site_aniso_U_23
_atom_site_aniso_U_13
_atom_site_aniso_U_12
N4 0.0174(5) 0.0236(6) 0.0161(5) -0.0014(4) 0.0060(4) -0.0003(4)
N5 0.0168(5) 0.0218(6) 0.0163(5) 0.0017(4) 0.0062(4) 0.0021(4)
N7 0.0192(5) 0.0252(6) 0.0183(5) 0.0023(4) 0.0061(4) 0.0012(4)
N8 0.0210(5) 0.0272(6) 0.0201(6) 0.0011(4) 0.0076(4) 0.0005(4)
N6 0.0197(5) 0.0252(6) 0.0189(5) 0.0022(4) 0.0083(4) -0.0004(4)
N1 0.0193(5) 0.0264(6) 0.0217(6) -0.0010(4) 0.0067(4) 0.0006(4)
C11 0.0157(5) 0.0219(6) 0.0195(6) 0.0038(4) 0.0050(4) 0.0051(4)
N2 0.0206(5) 0.0299(6) 0.0215(5) 0.0003(4) 0.0086(4) 0.0030(4)
C7 0.0168(5) 0.0223(6) 0.0165(6) -0.0014(4) 0.0059(4) -0.0015(4)
C10 0.0168(6) 0.0204(6) 0.0182(6) 0.0038(4) 0.0050(4) 0.0048(4)
C15 0.0250(6) 0.0323(7) 0.0183(6) 0.0002(5) 0.0075(5) 0.0009(5)
C5 0.0151(5) 0.0203(6) 0.0200(6) -0.0038(5) 0.0043(4) -0.0025(4)
C9 0.0168(6) 0.0228(6) 0.0164(6) 0.0021(4) 0.0058(4) 0.0036(4)
N3 0.0212(5) 0.0330(6) 0.0216(6) 0.0005(4) 0.0111(4) 0.0027(4)
C12 0.0179(6) 0.0269(7) 0.0194(6) 0.0036(5) 0.0059(4) 0.0016(5)
C6 0.0155(5) 0.0213(6) 0.0190(6) -0.0042(5) 0.0049(4) -0.0041(4)
C13 0.0174(6) 0.0251(7) 0.0255(6) 0.0018(5) 0.0047(5) 0.0011(5)
C2 0.0219(6) 0.0283(7) 0.0277(7) 0.0014(5) 0.0024(5) 0.0032(5)
C8 0.0207(6) 0.0203(6) 0.0170(6) 0.0004(4) 0.0066(4) 0.0016(4)
C14 0.0211(6) 0.0277(7) 0.0195(6) -0.0007(5) 0.0030(4) 0.0028(5)
C4 0.0184(6) 0.0256(7) 0.0252(6) -0.0021(5) 0.0076(5) -0.0009(5)
C1 0.0249(6) 0.0302(7) 0.0226(6) 0.0020(5) 0.0067(5) 0.0008(5)
C3 0.0168(6) 0.0277(7) 0.0317(7) -0.0029(5) 0.0069(5) 0.0009(5)

loop_
_atom_type_symbol
_atom_type_description
_atom_type_scat_dispersion_real
_atom_type_scat_dispersion_imag
_atom_type_scat_source
C C 0.0181 0.0091 'International Tables Vol C Tables 4.2.6.8 and 6.1.1.4'
H H 0.0000 0.0000 'International Tables Vol C Tables 4.2.6.8 and 6.1.1.4'
N N 0.0311 0.0180 'International Tables Vol C Tables 4.2.6.8 and 6.1.1.4'

loop_
_geom_angle_atom_site_label_1
_geom_angle_atom_site_label_2
_geom_angle_atom_site_label_3
_geom_angle
C7 N4 N3 111.31(10)
C7 N4 C8 129.28(11)
N3 N4 C8 119.22(10)
N6 N5 C9 111.11(10)
N6 N5 C8 117.94(10)
C9 N5 C8 130.85(10)
N6 N7 C10 109.24(10)
C15 N8 C11 116.72(12)
N7 N6 N5 107.16(9)
C1 N1 C5 116.70(11)
N8 C11 C12 123.23(12)
N8 C11 C10 116.79(11)
C12 C11 C10 119.97(11)
N3 N2 C6 109.17(10)
N4 C7 C6 104.17(10)
N7 C10 C9 108.22(11)
N7 C10 C11 121.22(11)
C9 C10 C11 130.52(11)
N8 C15 C14 124.38(12)
N1 C5 C4 123.28(12)
N1 C5 C6 116.05(10)
C4 C5 C6 120.68(11)
N5 C9 C10 104.26(10)
N2 N3 N4 106.77(10)
C13 C12 C11 118.34(12)
N2 C6 C7 108.57(11)
N2 C6 C5 122.59(11)
C7 C6 C5 128.83(11)
C14 C13 C12 119.35(12)
C3 C2 C1 118.43(12)
N4 C8 N5 110.85(11)
C13 C14 C15 117.98(12)
C3 C4 C5 118.59(12)
N1 C1 C2 124.17(13)
C2 C3 C4 118.82(12)

loop_
_geom_bond_atom_site_label_1
_geom_bond_atom_site_label_2
_geom_bond_distance
N4 C7 1.3507(16)
N4 N3 1.3544(14)
N4 C8 1.4504(15)
N5 N6 1.3532(14)
N5 C9 1.3536(16)
N5 C8 1.4533(16)
N7 N6 1.3064(15)
N7 C10 1.3695(15)
N8 C15 1.3400(17)
N8 C11 1.3420(16)
N1 C1 1.3384(18)
N1 C5 1.3452(17)
C11 C12 1.4031(18)
C11 C10 1.4666(17)
N2 N3 1.3097(16)
N2 C6 1.3651(16)
C7 C6 1.3729(17)
C10 C9 1.3787(17)
C15 C14 1.389(2)
C5 C4 1.3995(17)
C5 C6 1.4660(17)
C12 C13 1.3838(18)
C13 C14 1.3833(18)
C2 C3 1.3856(19)
C2 C1 1.389(2)
C4 C3 1.3858(18)
